data_8000005
loop_
_publ_author_name
'Nicolas Br\'efuel'
'Sergiu Shova'
'Jean-Pierre Tuchagues'
'Naohide Matsumoto'

_publ_section_title
;
 An Abrupt Spin Crossover FeII Complex Based on Homochiral Chain
;
_journal_issue 8
_journal_name_full 'Chemistry Letters'
_journal_page_first 1092
_journal_paper_doi 10.1246/cl.2005.1092
_journal_volume 34
_journal_year 2005
_chemical_formula_moiety '[FeL]clO4'
_chemical_formula_sum 'C18 H29 Cl Fe N8 O4'
_chemical_formula_weight 512.79
_space_group_IT_number 61
_space_group_name_Hall '-P 2ac 2ab'
_space_group_name_H-M_alt 'P b c a'
_symmetry_cell_setting orthorhombic
_symmetry_space_group_name_Hall '-P 2ac 2ab'
_symmetry_space_group_name_H-M 'P b c a'
_atom_sites_solution_hydrogens geom
_atom_sites_solution_primary direct
_atom_sites_solution_secondary difmap
_audit_creation_method SHELXL-97
_cell_angle_alpha 90.00
_cell_angle_beta 90.00
_cell_angle_gamma 90.00
_cell_formula_units_Z 8
_cell_length_a 12.734(3)
_cell_length_b 15.289(3)
_cell_length_c 21.844(4)
_cell_measurement_reflns_used 7997
_cell_measurement_temperature 100(2)
_cell_measurement_theta_max 51.9
_cell_measurement_theta_min 4.6
_cell_volume 4253.0(15)
_computing_cell_refinement 'STOE-IPDS software (Stoe, 2.87, 1997)'
_computing_data_collection 'STOE-IPDS software (Stoe, 2.87, 1997)'
_computing_data_reduction 'XRED (Stoe, 1.08, 1996)'
_computing_molecular_graphics 'ORTEP-3 (Farrugia, 1997)'
_computing_publication_material 'SHELXL-97 (Sheldrick, 1997)'
_computing_structure_refinement 'SHELXL-97 (Sheldrick, 1997)'
_computing_structure_solution 'SHELXS-97 (Sheldrick, 1990)'
_diffrn_ambient_temperature 100(2)
_diffrn_measured_fraction_theta_full 0.994
_diffrn_measured_fraction_theta_max 0.994
_diffrn_measurement_device_type 'STOE IPDS'
_diffrn_measurement_method 'Imaging Plate Detector System'
_diffrn_radiation_monochromator graphite
_diffrn_radiation_source 'fine-focus sealed tube'
_diffrn_radiation_type MoK\a
_diffrn_radiation_wavelength 0.71073
_diffrn_reflns_av_R_equivalents 0.1055
_diffrn_reflns_av_sigmaI/netI 0.0476
_diffrn_reflns_limit_h_max 15
_diffrn_reflns_limit_h_min -15
_diffrn_reflns_limit_k_max 18
_diffrn_reflns_limit_k_min -18
_diffrn_reflns_limit_l_max 26
_diffrn_reflns_limit_l_min -26
_diffrn_reflns_number 31701
_diffrn_reflns_theta_full 26.00
_diffrn_reflns_theta_max 26.00
_diffrn_reflns_theta_min 2.28
_diffrn_standards_decay_% 0
_diffrn_standards_interval_count 0
_diffrn_standards_interval_time 0
_diffrn_standards_number 0
_exptl_absorpt_coefficient_mu 0.880
_exptl_absorpt_correction_T_max 0.976
_exptl_absorpt_correction_T_min 0.854
_exptl_absorpt_correction_type multi-scan
_exptl_absorpt_process_details 'c.f. r.h. blessing, acta cryst. (1995), a51, 33-38'
_exptl_crystal_colour orange
_exptl_crystal_density_diffrn 1.602
_exptl_crystal_density_method 'not measured'
_exptl_crystal_description prism
_exptl_crystal_F_000 2144
_exptl_crystal_size_max 0.3
_exptl_crystal_size_mid 0.25
_exptl_crystal_size_min 0.05
_refine_diff_density_max 0.601
_refine_diff_density_min -0.670
_refine_diff_density_rms 0.122
_refine_ls_extinction_method none
_refine_ls_goodness_of_fit_ref 1.010
_refine_ls_hydrogen_treatment mixed
_refine_ls_matrix_type full
_refine_ls_number_parameters 303
_refine_ls_number_reflns 4155
_refine_ls_number_restraints 0
_refine_ls_restrained_S_all 1.010
_refine_ls_R_factor_all 0.0593
_refine_ls_R_factor_gt 0.0465
_refine_ls_shift/su_max 0.008
_refine_ls_shift/su_mean 0.001
_refine_ls_structure_factor_coef Fsqd
_refine_ls_weighting_details 'calc w=1/[\s^2^(Fo^2^)+(0.0803P)^2^+0.1035P] where P=(Fo^2^+2Fc^2^)/3'
_refine_ls_weighting_scheme calc
_refine_ls_wR_factor_gt 0.1132
_refine_ls_wR_factor_ref 0.1188
_reflns_number_gt 3263
_reflns_number_total 4155
_reflns_threshold_expression >2sigma(I)
_cod_depositor_comments
;
The following automatic conversions were performed:
'_symmetry_cell_setting' value 'Orthorhombic' changed to 'orthorhombic'
according to '/home/saulius/struct/CIF-dictionaries/cif_core.dic'
dictionary named 'cif_core.dic' version 2.4.1 from 2010-06-29.

Automatic conversion script
Id: cif_fix_enum 1527 2010-12-29 10:47:43Z saulius 
;
_cod_database_code 8000005

loop_
_symmetry_equiv_pos_as_xyz
'x, y, z'
'-x+1/2, -y, z+1/2'
'-x, y+1/2, -z+1/2'
'x+1/2, -y+1/2, -z'
'-x, -y, -z'
'x-1/2, y, -z-1/2'
'x, -y-1/2, z-1/2'
'-x-1/2, y-1/2, z'

loop_
_atom_site_label
_atom_site_type_symbol
_atom_site_fract_x
_atom_site_fract_y
_atom_site_fract_z
_atom_site_U_iso_or_equiv
_atom_site_adp_type
_atom_site_occupancy
_atom_site_symmetry_multiplicity
_atom_site_calc_flag
_atom_site_refinement_flags
Fe1 Fe 0.24793(2) 0.10708(2) 0.636813(14) 0.00981(13) Uani 1 1 d .
Cl1 Cl 0.25053(4) 0.25483(4) 0.42679(3) 0.01673(17) Uani 1 1 d .
N1 N 0.16157(15) 0.21492(13) 0.65557(9) 0.0122(4) Uani 1 1 d .
N2 N 0.06041(16) 0.32565(14) 0.68246(9) 0.0146(4) Uani 1 1 d .
N3 N 0.15075(16) 0.10174(13) 0.56556(9) 0.0129(4) Uani 1 1 d .
N4 N 0.32861(17) -0.00029(14) 0.60985(10) 0.0146(4) Uani 1 1 d .
N5 N 0.35477(16) 0.17561(14) 0.58825(9) 0.0137(4) Uani 1 1 d .
N6 N 0.33621(16) 0.11559(14) 0.71262(9) 0.0143(4) Uani 1 1 d .
N7 N 0.15738(16) 0.03243(14) 0.69241(9) 0.0140(4) Uani 1 1 d .
N8 N 0.05255(17) -0.04849(14) 0.75350(10) 0.0174(4) Uani 1 1 d .
O1 O 0.26001(17) 0.16731(15) 0.40280(10) 0.0324(5) Uani 1 1 d .
O2 O 0.15056(16) 0.26544(16) 0.45605(10) 0.0342(5) Uani 1 1 d .
O3 O 0.33278(15) 0.26852(14) 0.47161(9) 0.0260(4) Uani 1 1 d .
O4 O 0.26239(17) 0.31781(15) 0.37861(9) 0.0302(5) Uani 1 1 d .
C1 C 0.14762(18) 0.27777(16) 0.69680(10) 0.0124(5) Uani 1 1 d .
C2 C 0.0174(2) 0.29189(16) 0.63042(11) 0.0155(5) Uani 1 1 d .
H2 H -0.0426 0.3114 0.6104 0.019 Uiso 1 1 calc R
C3 C 0.08023(19) 0.22359(16) 0.61355(10) 0.0129(5) Uani 1 1 d .
C4 C 0.07896(19) 0.16169(17) 0.56422(11) 0.0143(5) Uani 1 1 d .
H4 H 0.0294 0.1644 0.5330 0.017 Uiso 1 1 calc R
C5 C 0.1436(2) 0.03671(17) 0.51565(11) 0.0176(5) Uani 1 1 d .
H5A H 0.1332 0.0676 0.4773 0.021 Uiso 1 1 calc R
H5B H 0.0820 0.0007 0.5226 0.021 Uiso 1 1 calc R
C6 C 0.2385(2) -0.02273(18) 0.50909(12) 0.0194(6) Uani 1 1 d .
H6A H 0.2215 -0.0692 0.4805 0.023 Uiso 1 1 calc R
H6B H 0.2960 0.0107 0.4918 0.023 Uiso 1 1 calc R
C7 C 0.2743(2) -0.06314(17) 0.56897(12) 0.0208(5) Uani 1 1 d .
H7A H 0.2137 -0.0867 0.5902 0.025 Uiso 1 1 calc R
H7B H 0.3214 -0.1114 0.5601 0.025 Uiso 1 1 calc R
C8 C 0.4329(2) 0.02746(18) 0.58675(12) 0.0185(5) Uani 1 1 d .
H8A H 0.4602 -0.0166 0.5591 0.022 Uiso 1 1 calc R
H8B H 0.4814 0.0330 0.6208 0.022 Uiso 1 1 calc R
C9 C 0.4246(2) 0.11480(17) 0.55334(11) 0.0182(5) Uani 1 1 d .
H9A H 0.4938 0.1405 0.5492 0.022 Uiso 1 1 calc R
H9B H 0.3962 0.1055 0.5126 0.022 Uiso 1 1 calc R
C10 C 0.4156(2) 0.24307(17) 0.62194(11) 0.0164(5) Uani 1 1 d .
H10A H 0.3671 0.2833 0.6415 0.020 Uiso 1 1 calc R
H10B H 0.4574 0.2762 0.5929 0.020 Uiso 1 1 calc R
C11 C 0.48784(19) 0.20457(18) 0.67031(11) 0.0181(5) Uani 1 1 d .
H11A H 0.5363 0.2496 0.6837 0.022 Uiso 1 1 calc R
H11B H 0.5290 0.1582 0.6518 0.022 Uiso 1 1 calc R
C12 C 0.43170(19) 0.16791(18) 0.72605(11) 0.0169(5) Uani 1 1 d .
H12A H 0.4806 0.1315 0.7486 0.020 Uiso 1 1 calc R
H12B H 0.4121 0.2162 0.7525 0.020 Uiso 1 1 calc R
C13 C 0.29835(19) 0.07403(17) 0.75902(11) 0.0150(5) Uani 1 1 d .
H13 H 0.3328 0.0737 0.7966 0.018 Uiso 1 1 calc R
C14 C 0.20124(19) 0.02850(16) 0.75046(11) 0.0148(5) Uani 1 1 d .
C15 C 0.1370(2) -0.02134(17) 0.78717(11) 0.0178(5) Uani 1 1 d .
H15 H 0.1491 -0.0344 0.8281 0.021 Uiso 1 1 calc R
C16 C 0.06855(19) -0.01475(16) 0.69692(11) 0.0155(5) Uani 1 1 d .
C17 C -0.0074(2) -0.02923(18) 0.64586(12) 0.0192(6) Uani 1 1 d .
H17A H -0.0280 0.0261 0.6290 0.029 Uiso 1 1 calc R
H17B H -0.0683 -0.0591 0.6612 0.029 Uiso 1 1 calc R
H17C H 0.0252 -0.0640 0.6146 0.029 Uiso 1 1 calc R
C18 C 0.2142(2) 0.29905(17) 0.75039(11) 0.0176(5) Uani 1 1 d .
H18A H 0.2270 0.2469 0.7737 0.026 Uiso 1 1 calc R
H18B H 0.1790 0.3413 0.7756 0.026 Uiso 1 1 calc R
H18C H 0.2799 0.3228 0.7366 0.026 Uiso 1 1 calc R
H3N H 0.319(3) 0.204(3) 0.5600(16) 0.035(9) Uiso 1 1 d .
H4N H 0.336(3) -0.024(2) 0.6447(16) 0.033(9) Uiso 1 1 d .
H2N H 0.030(3) 0.366(3) 0.7073(16) 0.036(9) Uiso 1 1 d .

loop_
_atom_site_aniso_label
_atom_site_aniso_U_11
_atom_site_aniso_U_22
_atom_site_aniso_U_33
_atom_site_aniso_U_23
_atom_site_aniso_U_13
_atom_site_aniso_U_12
Fe1 0.0095(2) 0.0075(2) 0.0124(2) 0.00049(11) -0.00044(11) -0.00015(12)
Cl1 0.0180(4) 0.0173(3) 0.0149(3) 0.0023(2) 0.0008(2) 0.0014(2)
N1 0.0128(10) 0.0096(10) 0.0142(9) 0.0010(7) 0.0009(8) -0.0017(8)
N2 0.0136(10) 0.0112(11) 0.0189(10) -0.0020(8) 0.0021(8) 0.0017(8)
N3 0.0133(10) 0.0106(11) 0.0150(9) 0.0006(7) 0.0012(8) 0.0005(8)
N4 0.0162(11) 0.0103(11) 0.0174(10) 0.0019(8) -0.0005(8) -0.0008(8)
N5 0.0150(10) 0.0106(11) 0.0154(9) -0.0015(8) -0.0003(8) -0.0003(8)
N6 0.0130(10) 0.0115(11) 0.0185(10) -0.0002(8) -0.0008(8) 0.0006(8)
N7 0.0144(10) 0.0112(11) 0.0165(10) 0.0001(8) 0.0010(8) 0.0013(8)
N8 0.0190(11) 0.0109(11) 0.0223(10) 0.0027(8) 0.0055(9) 0.0015(9)
O1 0.0408(13) 0.0187(12) 0.0377(12) -0.0070(9) 0.0077(9) -0.0053(9)
O2 0.0186(10) 0.0429(14) 0.0413(12) 0.0070(10) 0.0083(9) 0.0059(10)
O3 0.0253(11) 0.0281(11) 0.0245(9) 0.0035(8) -0.0085(8) 0.0009(9)
O4 0.0446(13) 0.0278(12) 0.0183(9) 0.0100(9) -0.0031(8) -0.0063(10)
C1 0.0126(11) 0.0100(12) 0.0148(11) 0.0021(8) 0.0031(9) -0.0012(9)
C2 0.0161(12) 0.0108(13) 0.0198(11) 0.0028(9) -0.0021(9) 0.0014(10)
C3 0.0130(12) 0.0102(12) 0.0157(11) 0.0026(9) 0.0000(9) 0.0011(9)
C4 0.0137(12) 0.0134(13) 0.0158(11) 0.0020(9) -0.0021(9) -0.0015(10)
C5 0.0171(13) 0.0175(13) 0.0183(12) -0.0053(10) -0.0044(9) -0.0002(10)
C6 0.0204(13) 0.0161(14) 0.0218(13) -0.0076(10) 0.0001(10) 0.0010(10)
C7 0.0208(12) 0.0083(13) 0.0332(14) -0.0040(10) -0.0028(11) 0.0015(11)
C8 0.0158(13) 0.0165(14) 0.0233(12) -0.0019(10) 0.0009(10) 0.0023(10)
C9 0.0179(13) 0.0157(14) 0.0212(12) -0.0022(10) 0.0055(10) -0.0013(10)
C10 0.0191(13) 0.0103(13) 0.0198(11) 0.0002(9) -0.0004(10) -0.0046(10)
C11 0.0131(12) 0.0165(14) 0.0247(12) -0.0015(10) -0.0019(10) -0.0037(10)
C12 0.0131(12) 0.0185(14) 0.0192(11) -0.0020(10) -0.0047(9) -0.0003(10)
C13 0.0181(13) 0.0120(12) 0.0148(11) 0.0004(9) -0.0006(9) 0.0047(10)
C14 0.0163(12) 0.0123(12) 0.0159(11) -0.0002(9) 0.0018(9) 0.0027(10)
C15 0.0195(13) 0.0158(13) 0.0182(12) 0.0038(9) 0.0014(9) 0.0046(11)
C16 0.0160(12) 0.0084(12) 0.0222(12) -0.0005(9) 0.0053(10) 0.0003(9)
C17 0.0151(13) 0.0169(14) 0.0255(13) -0.0009(10) 0.0032(10) -0.0018(10)
C18 0.0192(13) 0.0142(13) 0.0193(11) -0.0047(10) 0.0009(10) -0.0001(11)

loop_
_atom_type_symbol
_atom_type_description
_atom_type_scat_dispersion_real
_atom_type_scat_dispersion_imag
_atom_type_scat_source
C C 0.0033 0.0016 'International Tables Vol C Tables 4.2.6.8 and 6.1.1.4'
H H 0.0000 0.0000 'International Tables Vol C Tables 4.2.6.8 and 6.1.1.4'
N N 0.0061 0.0033 'International Tables Vol C Tables 4.2.6.8 and 6.1.1.4'
O O 0.0106 0.0060 'International Tables Vol C Tables 4.2.6.8 and 6.1.1.4'
Cl Cl 0.1484 0.1585 'International Tables Vol C Tables 4.2.6.8 and 6.1.1.4'
Fe Fe 0.3463 0.8444 'International Tables Vol C Tables 4.2.6.8 and 6.1.1.4'

loop_
_geom_angle_atom_site_label_1
_geom_angle_atom_site_label_2
_geom_angle_atom_site_label_3
_geom_angle
N3 Fe1 N6 175.48(8)
N3 Fe1 N5 91.68(8)
N6 Fe1 N5 91.28(9)
N3 Fe1 N1 81.59(8)
N6 Fe1 N1 94.85(8)
N5 Fe1 N1 92.85(8)
N3 Fe1 N4 93.14(8)
N6 Fe1 N4 90.48(9)
N5 Fe1 N4 85.75(9)
N1 Fe1 N4 174.52(8)
N3 Fe1 N7 95.27(8)
N6 Fe1 N7 81.99(8)
N5 Fe1 N7 172.22(9)
N1 Fe1 N7 91.62(8)
N4 Fe1 N7 90.37(9)
O2 Cl1 O4 110.15(13)
O2 Cl1 O1 109.96(14)
O4 Cl1 O1 110.32(13)
O2 Cl1 O3 108.93(13)
O4 Cl1 O3 108.83(12)
O1 Cl1 O3 108.61(13)
C1 N1 C3 106.2(2)
C1 N1 Fe1 143.03(17)
C3 N1 Fe1 110.42(15)
C2 N2 C1 108.3(2)
C4 N3 C5 114.6(2)
C4 N3 Fe1 115.32(16)
C5 N3 Fe1 130.00(16)
C8 N4 C7 113.5(2)
C8 N4 Fe1 108.76(15)
C7 N4 Fe1 117.65(16)
C10 N5 C9 112.0(2)
C10 N5 Fe1 116.87(15)
C9 N5 Fe1 110.24(16)
C13 N6 C12 114.6(2)
C13 N6 Fe1 114.04(17)
C12 N6 Fe1 131.08(16)
C16 N7 C14 104.4(2)
C16 N7 Fe1 145.52(17)
C14 N7 Fe1 110.07(16)
C16 N8 C15 104.9(2)
N1 C1 N2 109.9(2)
N1 C1 C18 128.1(2)
N2 C1 C18 121.9(2)
N2 C2 C3 106.2(2)
C2 C3 N1 109.3(2)
C2 C3 C4 134.5(2)
N1 C3 C4 116.2(2)
N3 C4 C3 116.2(2)
N3 C5 C6 115.0(2)
C7 C6 C5 113.7(2)
N4 C7 C6 113.3(2)
N4 C8 C9 110.6(2)
N5 C9 C8 110.0(2)
N5 C10 C11 113.0(2)
C10 C11 C12 114.6(2)
N6 C12 C11 115.2(2)
N6 C13 C14 117.4(2)
C15 C14 N7 108.5(2)
C15 C14 C13 135.0(2)
N7 C14 C13 116.5(2)
N8 C15 C14 108.8(2)
N7 C16 N8 113.4(2)
N7 C16 C17 124.7(2)
N8 C16 C17 121.8(2)

loop_
_geom_bond_atom_site_label_1
_geom_bond_atom_site_label_2
_geom_bond_distance
Fe1 N3 1.990(2)
Fe1 N6 2.006(2)
Fe1 N5 2.018(2)
Fe1 N1 2.024(2)
Fe1 N4 2.024(2)
Fe1 N7 2.027(2)
Cl1 O2 1.434(2)
Cl1 O4 1.435(2)
Cl1 O1 1.442(2)
Cl1 O3 1.4488(19)
N1 C1 1.329(3)
N1 C3 1.390(3)
N2 C2 1.363(3)
N2 C1 1.366(3)
N3 C4 1.295(3)
N3 C5 1.478(3)
N4 C8 1.483(3)
N4 C7 1.483(3)
N5 C10 1.485(3)
N5 C9 1.495(3)
N6 C13 1.290(3)
N6 C12 1.485(3)
N7 C16 1.345(3)
N7 C14 1.387(3)
N8 C16 1.355(3)
N8 C15 1.367(3)
C1 C18 1.482(3)
C2 C3 1.366(3)
C3 C4 1.434(3)
C5 C6 1.519(4)
C6 C7 1.517(4)
C8 C9 1.525(4)
C10 C11 1.519(3)
C11 C12 1.519(3)
C13 C14 1.431(4)
C14 C15 1.376(4)
C16 C17 1.493(4)

loop_
_geom_hbond_atom_site_label_D
_geom_hbond_atom_site_label_H
_geom_hbond_atom_site_label_A
_geom_hbond_distance_DH
_geom_hbond_distance_HA
_geom_hbond_distance_DA
_geom_hbond_angle_DHA
_geom_hbond_site_symmetry_A
N2 H2N N8 0.90(4) 1.89(4) 2.780(3) 168(3) 3_556
N5 H3N O3 0.88(4) 2.17(4) 2.931(3) 143(3) .
